data_7110059
loop_
_publ_author_name
'Jose M. Seco'
'David Fairen-Jimenez'
'Antonio J. Calahorro'
'Laura Mendez-Linan'
'Manuel Perez-Mendoza'
'Nicola Casati'
'Enrique Colacio'
'Antonio Rodriguez-Dieguez'

_publ_section_title
;
 Modular structure of a robust microporous MOF based on Cu2 paddle-wheels
 with high CO2 selectivity
;
_journal_name_full Chem.Commun.
_journal_page_first 11329
_journal_paper_doi 10.1039/c3cc44193h
_journal_volume 49
_journal_year 2013
_chemical_formula_sum 'C23 H26 Cu2 N2 O8'
_chemical_formula_weight 585.54
_chemical_name_systematic
;
 ?
;
_space_group_IT_number 15
_symmetry_cell_setting monoclinic
_symmetry_space_group_name_Hall '-C 2yc'
_symmetry_space_group_name_H-M 'C 1 2/c 1'
_atom_sites_solution_hydrogens geom
_atom_sites_solution_primary direct
_atom_sites_solution_secondary difmap
_audit_creation_method SHELXL-97
_cell_angle_alpha 90.00
_cell_angle_beta 103.52(3)
_cell_angle_gamma 90.00
_cell_formula_units_Z 4
_cell_length_a 26.834(18)
_cell_length_b 12.9913(14)
_cell_length_c 8.4037(10)
_cell_measurement_temperature 293(2)
_cell_volume 2848(2)
_computing_structure_refinement 'SHELXL-97 (Sheldrick, 2008)'
_diffrn_ambient_pressure 2000000(100000)
_diffrn_ambient_temperature 293(2)
_diffrn_measured_fraction_theta_full 0.493
_diffrn_measured_fraction_theta_max 0.493
_diffrn_measurement_device_type 'CCD area detector'
_diffrn_measurement_method 'phi scans'
_diffrn_radiation_monochromator silicon
_diffrn_radiation_source synchrotron
_diffrn_radiation_type synchrotron
_diffrn_radiation_wavelength 0.30969
_diffrn_reflns_av_R_equivalents 0.0889
_diffrn_reflns_av_sigmaI/netI 0.0703
_diffrn_reflns_limit_h_max 20
_diffrn_reflns_limit_h_min -18
_diffrn_reflns_limit_k_max 15
_diffrn_reflns_limit_k_min -15
_diffrn_reflns_limit_l_max 9
_diffrn_reflns_limit_l_min -9
_diffrn_reflns_number 6010
_diffrn_reflns_theta_full 10.48
_diffrn_reflns_theta_max 10.48
_diffrn_reflns_theta_min 1.75
_exptl_absorpt_coefficient_mu 0.168
_exptl_absorpt_correction_T_max 1.00
_exptl_absorpt_correction_T_min 0.92
_exptl_absorpt_correction_type sphere
_exptl_crystal_colour green
_exptl_crystal_density_diffrn 1.365
_exptl_crystal_density_method 'not measured'
_exptl_crystal_F_000 1200
_exptl_crystal_size_max 0.07
_exptl_crystal_size_mid 0.06
_exptl_crystal_size_min 0.02
_refine_diff_density_max 0.588
_refine_diff_density_min -0.589
_refine_diff_density_rms 0.123
_refine_ls_extinction_method none
_refine_ls_goodness_of_fit_ref 1.141
_refine_ls_hydrogen_treatment constr
_refine_ls_matrix_type full
_refine_ls_number_parameters 64
_refine_ls_number_reflns 1192
_refine_ls_number_restraints 10
_refine_ls_restrained_S_all 1.137
_refine_ls_R_factor_all 0.1161
_refine_ls_R_factor_gt 0.0947
_refine_ls_shift/su_max 0.000
_refine_ls_shift/su_mean 0.000
_refine_ls_structure_factor_coef Fsqd
_refine_ls_weighting_details 'calc w=1/[\s^2^(Fo^2^)+(0.1466P)^2^+31.0659P] where P=(Fo^2^+2Fc^2^)/3'
_refine_ls_weighting_scheme calc
_refine_ls_wR_factor_gt 0.2638
_refine_ls_wR_factor_ref 0.2787
_reflns_number_gt 905
_reflns_number_total 1192
_reflns_threshold_expression >2\s(I)
_cod_data_source_file c3cc44193h.txt
_cod_data_source_block anto2p0
_cod_original_cell_volume 2848.5(19)
_cod_original_sg_symbol_H-M C2/c
_cod_database_code 7110059

loop_
_symmetry_equiv_pos_as_xyz
'x, y, z'
'-x, y, -z+1/2'
'x+1/2, y+1/2, z'
'-x+1/2, y+1/2, -z+1/2'
'-x, -y, -z'
'x, -y, z-1/2'
'-x+1/2, -y+1/2, -z'
'x+1/2, -y+1/2, z-1/2'

loop_
_atom_site_label
_atom_site_type_symbol
_atom_site_fract_x
_atom_site_fract_y
_atom_site_fract_z
_atom_site_U_iso_or_equiv
_atom_site_adp_type
_atom_site_occupancy
_atom_site_symmetry_multiplicity
_atom_site_calc_flag
_atom_site_refinement_flags
Cu1 Cu 0.79120(12) 0.20446(9) 0.08321(17) 0.0264(13) Uani 1 1 d .
N1A N 0.8494(4) 0.1296(5) 0.2564(8) 0.033(2) Uiso 1 1 d G
C2A C 0.8469(4) 0.0237(5) 0.2765(9) 0.041(3) Uiso 1 1 d G
H2A H 0.8217 -0.0145 0.2066 0.049 Uiso 1 1 calc R
C3A C 0.8823(5) -0.0252(4) 0.4010(10) 0.043(3) Uiso 1 1 d G
H3A H 0.8806 -0.0961 0.4144 0.052 Uiso 1 1 calc R
C4A C 0.9201(4) 0.0318(5) 0.5054(9) 0.030(3) Uiso 1 1 d GD
C5A C 0.9226(4) 0.1378(5) 0.4854(9) 0.037(3) Uiso 1 1 d G
H5A H 0.9478 0.1759 0.5552 0.045 Uiso 1 1 calc R
C6A C 0.8872(5) 0.1867(4) 0.3609(9) 0.037(3) Uiso 1 1 d G
H6A H 0.8889 0.2575 0.3474 0.044 Uiso 1 1 calc R
C7A C 0.9616(4) -0.0245(6) 0.6326(11) 0.033(3) Uiso 1 1 d D
H71A H 0.9448 -0.0686 0.6972 0.039 Uiso 1 1 calc R
H72A H 0.9806 -0.0686 0.5748 0.039 Uiso 1 1 calc R
C8A C 1.0000 0.0443(9) 0.7500 0.029(4) Uiso 1 2 d SD
H81A H 0.9820 0.0880 0.8116 0.035 Uiso 0.50 1 calc PR
H82A H 1.0180 0.0880 0.6884 0.035 Uiso 0.50 1 calc PR
O1B O 0.8192(7) 0.2193(7) -0.1124(11) 0.052(3) Uiso 1 1 d D
O2B O 0.7526(6) 0.2092(7) 0.2557(12) 0.050(3) Uiso 1 1 d .
C3B C 0.7927(6) 0.2618(8) -0.2375(11) 0.025(3) Uiso 1 1 d D
C4B C 0.8190(8) 0.2833(7) -0.3781(14) 0.035(3) Uiso 1 1 d D
H41B H 0.8113 0.2284 -0.4583 0.042 Uiso 1 1 calc R
H42B H 0.8559 0.2858 -0.3359 0.042 Uiso 1 1 calc R
C5B C 0.7999(8) 0.3867(7) -0.4593(12) 0.034(3) Uiso 1 1 d D
H51B H 0.7630 0.3845 -0.4993 0.041 Uiso 1 1 calc R
H52B H 0.8150 0.3984 -0.5520 0.041 Uiso 1 1 calc R
C6B C 0.8146(8) 0.4753(7) -0.3357(12) 0.038(3) Uiso 1 1 d D
H61B H 0.8044 0.4577 -0.2357 0.046 Uiso 1 1 calc R
H62B H 0.8515 0.4840 -0.3092 0.046 Uiso 1 1 calc R
C7B C 0.7890(6) 0.5773(7) -0.4030(14) 0.031(3) Uiso 1 1 d D
O8B O 0.7547(6) 0.0790(6) -0.0045(12) 0.047(3) Uiso 1 1 d .
O9B O 0.8160(7) 0.3446(7) 0.1401(12) 0.047(3) Uiso 1 1 d .

loop_
_atom_site_aniso_label
_atom_site_aniso_U_11
_atom_site_aniso_U_22
_atom_site_aniso_U_33
_atom_site_aniso_U_23
_atom_site_aniso_U_13
_atom_site_aniso_U_12
Cu1 0.021(4) 0.0306(9) 0.0252(9) 0.0018(5) 0.0001(14) 0.0026(9)

loop_
_atom_type_symbol
_atom_type_description
_atom_type_scat_dispersion_real
_atom_type_scat_dispersion_imag
_atom_type_scat_source
C C 0.0015 0.0009 'International Tables Vol C Tables 4.2.6.8 and 6.1.1.4'
H H 0.0000 0.0000 'International Tables Vol C Tables 4.2.6.8 and 6.1.1.4'
N N 0.0030 0.0019 'International Tables Vol C Tables 4.2.6.8 and 6.1.1.4'
O O 0.0056 0.0036 'International Tables Vol C Tables 4.2.6.8 and 6.1.1.4'
Cu Cu 0.3240 0.8257 'International Tables Vol C Tables 4.2.6.8 and 6.1.1.4'

loop_
_geom_angle_atom_site_label_1
_geom_angle_atom_site_label_2
_geom_angle_atom_site_label_3
_geom_angle
_geom_angle_site_symmetry_1
_geom_angle_site_symmetry_3
O8B Cu1 O9B 168.1(5) . .
O8B Cu1 O2B 90.0(5) . .
O9B Cu1 O2B 89.9(4) . .
O8B Cu1 O1B 91.3(5) . .
O9B Cu1 O1B 86.5(4) . .
O2B Cu1 O1B 168.5(5) . .
O8B Cu1 N1A 95.8(4) . .
O9B Cu1 N1A 96.0(5) . .
O2B Cu1 N1A 86.5(5) . .
O1B Cu1 N1A 104.8(5) . .
O8B Cu1 Cu1 83.6(4) . 7_655
O9B Cu1 Cu1 84.6(4) . 7_655
O2B Cu1 Cu1 81.6(4) . 7_655
O1B Cu1 Cu1 87.1(5) . 7_655
N1A Cu1 Cu1 168.1(3) . 7_655
C2A N1A C6A 120.0 . .
C2A N1A Cu1 119.4(4) . .
C6A N1A Cu1 120.3(4) . .
C3A C2A N1A 120.0 . .
C2A C3A C4A 120.0 . .
C5A C4A C3A 120.0 . .
C5A C4A C7A 120.5(6) . .
C3A C4A C7A 119.3(6) . .
C4A C5A C6A 120.0 . .
C5A C6A N1A 120.0 . .
C8A C7A C4A 116.0(6) . .
C7A C8A C7A 108.8(9) . 2_756
C3B O1B Cu1 119.3(11) . .
C3B O2B Cu1 125.7(9) 7_655 .
O2B C3B O1B 125.7(12) 7_655 .
O2B C3B C4B 117.4(11) 7_655 .
O1B C3B C4B 116.8(11) . .
C3B C4B C5B 109.5(9) . .
C4B C5B C6B 110.3(8) . .
C7B C6B C5B 112.0(9) . .
O8B C7B O9B 124.2(11) 4_654 6_565
O8B C7B C6B 121.3(11) 4_654 .
O9B C7B C6B 114.4(10) 6_565 .
C7B O8B Cu1 124.5(8) 4_644 .
C7B O9B Cu1 122.9(11) 6_566 .

loop_
_geom_bond_atom_site_label_1
_geom_bond_atom_site_label_2
_geom_bond_distance
_geom_bond_site_symmetry_2
Cu1 O8B 1.954(11) .
Cu1 O9B 1.958(11) .
Cu1 O2B 1.970(11) .
Cu1 O1B 1.971(12) .
Cu1 N1A 2.108(8) .
Cu1 Cu1 2.608(5) 7_655
N1A C2A 1.3900 .
N1A C6A 1.3900 .
C2A C3A 1.3900 .
C3A C4A 1.3900 .
C4A C5A 1.3900 .
C4A C7A 1.538(5) .
C5A C6A 1.3900 .
C7A C8A 1.536(5) .
C8A C7A 1.536(5) 2_756
O1B C3B 1.252(9) .
O2B C3B 1.246(10) 7_655
C3B O2B 1.246(10) 7_655
C3B C4B 1.538(5) .
C4B C5B 1.539(5) .
C5B C6B 1.539(5) .
C6B C7B 1.538(5) .
C7B O8B 1.246(10) 4_654
C7B O9B 1.251(9) 6_565
O8B C7B 1.246(10) 4_644
O9B C7B 1.251(9) 6_566

loop_
_geom_torsion_atom_site_label_1
_geom_torsion_atom_site_label_2
_geom_torsion_atom_site_label_3
_geom_torsion_atom_site_label_4
_geom_torsion
C3B C4B C5B C6B 62.6(17)
C4B C5B C6B C7B -170.8(13)
